data_7134318
loop_
_publ_author_name
'Masuda, Ryosuke'
'Yano, Tamaki'
'Kusama, Hiroyuki'

_publ_section_title
;
 Selenoamides with two reactive sites: synthesis, structures, and dual
 reactivity of (selenocarbamoyl)phosphines.
;
_journal_issue 26
_journal_name_full 'Chemical communications (Cambridge, England)'
_journal_page_first 4955
_journal_page_last 4958
_journal_paper_doi 10.1039/d5cc00607d
_journal_volume 61
_journal_year 2025
_chemical_formula_moiety 'C33 H27 Cl2 N2 P Se'
_chemical_formula_sum 'C33 H27 Cl2 N2 P Se'
_chemical_formula_weight 632.39
_chemical_melting_point 444.0(7)
_chemical_name_systematic (Bn)2NC(=Se)P(=N-2,6--dClPh)Ph2
_space_group_crystal_system monoclinic
_space_group_IT_number 14
_space_group_name_Hall '-P 2yn'
_space_group_name_H-M_alt 'P 1 21/n 1'
_atom_sites_solution_hydrogens geom
_atom_sites_solution_primary dual
_audit_creation_date 2024-11-15
_audit_creation_method
;
Olex2 1.5
(compiled 2024.01.12 svn.r2f8d729c for OlexSys, GUI svn.r6928)
;
_audit_update_record
;
2025-02-01 deposited with the CCDC.	2025-03-04 downloaded from the CCDC.
;
_cell_angle_alpha 90
_cell_angle_beta 105.983(2)
_cell_angle_gamma 90
_cell_formula_units_Z 4
_cell_length_a 16.6851(3)
_cell_length_b 9.8964(2)
_cell_length_c 18.0914(4)
_cell_measurement_reflns_used 14601
_cell_measurement_temperature 101(3)
_cell_measurement_theta_max 30.4520
_cell_measurement_theta_min 2.0780
_cell_volume 2871.82(10)
_computing_cell_refinement 'CrysAlisPro 1.171.43.107a (Rigaku OD, 2024)'
_computing_data_collection 'CrysAlisPro 1.171.43.107a (Rigaku OD, 2024)'
_computing_data_reduction 'CrysAlisPro 1.171.43.107a (Rigaku OD, 2024)'
_computing_molecular_graphics 'Olex2 1.5 (Dolomanov et al., 2009)'
_computing_publication_material 'Olex2 1.5 (Dolomanov et al., 2009)'
_computing_structure_refinement 'SHELXL 2019/3 (Sheldrick, 2015)'
_computing_structure_solution 'SHELXT 2018/2 (Sheldrick, 2018)'
_diffrn_ambient_environment N~2~
_diffrn_ambient_temperature 101(3)
_diffrn_detector 'Hybrid Pixel Array Detector'
_diffrn_detector_area_resol_mean 10.0000
_diffrn_measured_fraction_theta_full 0.999
_diffrn_measured_fraction_theta_max 0.962
_diffrn_measurement_details
;
List of Runs (angles in degrees, time in seconds):

  # Type    Start    End  Width  t~exp~   \w     \q     \k     \f   Frames
#--------------------------------------------------------------------------
  1  \w     49.00 110.00   0.50   80.00    --   20.00  54.00 120.00  122
  2  \w    -64.00 -31.00   0.50   80.00    --   20.00  54.00-180.00   66
  3  \w     22.00  59.00   0.50   80.00    --   20.00  54.00-180.00   74
  4  \w    -10.00  51.00   0.50   80.00    --   20.00  54.00 -60.00  122
  5  \w    -19.00  72.00   0.50   80.00    --   20.00  54.00-150.00  182
  6  \w    -74.00  39.00   0.50   80.00    --   20.00  54.00  90.00  226
  7  \w     48.00 107.50   0.50   80.00    --   20.00  54.00  90.00  119
  8  \w    -70.00  84.00   0.50   80.00    --   20.00  54.00 150.00  308
  9  \w    -61.00 -34.00   0.50   80.00    --   20.00  54.00 120.00   54
;
_diffrn_measurement_device 'two-circle diffractometer'
_diffrn_measurement_device_type 'XtaLAB Mini II'
_diffrn_measurement_method '\w scans'
_diffrn_orient_matrix_type 'CrysAlisPro convention (1999,Acta A55,543-557)'
_diffrn_orient_matrix_UB_11 -0.0266262000
_diffrn_orient_matrix_UB_12 0.0572015000
_diffrn_orient_matrix_UB_13 -0.0060504000
_diffrn_orient_matrix_UB_21 0.0336037000
_diffrn_orient_matrix_UB_22 0.0415759000
_diffrn_orient_matrix_UB_23 -0.0030032000
_diffrn_orient_matrix_UB_31 -0.0108937000
_diffrn_orient_matrix_UB_32 -0.0116977000
_diffrn_orient_matrix_UB_33 -0.0402139000
_diffrn_radiation_monochromator graphite
_diffrn_radiation_probe x-ray
_diffrn_radiation_type 'Mo K\a'
_diffrn_radiation_wavelength 0.71073
_diffrn_reflns_av_R_equivalents 0.0263
_diffrn_reflns_av_unetI/netI 0.0329
_diffrn_reflns_Laue_measured_fraction_full 0.999
_diffrn_reflns_Laue_measured_fraction_max 0.962
_diffrn_reflns_limit_h_max 23
_diffrn_reflns_limit_h_min -23
_diffrn_reflns_limit_k_max 14
_diffrn_reflns_limit_k_min -12
_diffrn_reflns_limit_l_max 25
_diffrn_reflns_limit_l_min -22
_diffrn_reflns_number 31657
_diffrn_reflns_point_group_measured_fraction_full 0.999
_diffrn_reflns_point_group_measured_fraction_max 0.962
_diffrn_reflns_theta_full 25.242
_diffrn_reflns_theta_max 30.753
_diffrn_reflns_theta_min 2.368
_diffrn_source 'fine-focus sealed X-ray tube'
_diffrn_source_type 'Rigaku (Mo) X-ray Source'
_exptl_absorpt_coefficient_mu 1.576
_exptl_absorpt_correction_T_max 1.00000
_exptl_absorpt_correction_T_min 0.85923
_exptl_absorpt_correction_type multi-scan
_exptl_absorpt_process_details
;
CrysAlisPro 1.171.43.107a (Rigaku Oxford Diffraction, 2024)
Empirical absorption correction using spherical harmonics,
implemented in SCALE3 ABSPACK scaling algorithm.
;
_exptl_crystal_colour 'clear red'
_exptl_crystal_colour_lustre clear
_exptl_crystal_colour_primary red
_exptl_crystal_density_diffrn 1.463
_exptl_crystal_description block
_exptl_crystal_F_000 1288
_exptl_crystal_recrystallization_method 'Re-crystallisation from solvent: AcOEt/hexane'
_exptl_crystal_size_max 0.25
_exptl_crystal_size_mid 0.21
_exptl_crystal_size_min 0.12
_refine_diff_density_max 0.620
_refine_diff_density_min -0.331
_refine_diff_density_rms 0.065
_refine_ls_extinction_method none
_refine_ls_goodness_of_fit_ref 1.019
_refine_ls_hydrogen_treatment constr
_refine_ls_matrix_type full
_refine_ls_number_parameters 352
_refine_ls_number_reflns 8607
_refine_ls_number_restraints 0
_refine_ls_restrained_S_all 1.019
_refine_ls_R_factor_all 0.0460
_refine_ls_R_factor_gt 0.0309
_refine_ls_shift/su_max 0.001
_refine_ls_shift/su_mean 0.000
_refine_ls_structure_factor_coef Fsqd
_refine_ls_weighting_details 'w=1/[\s^2^(Fo^2^)+(0.0330P)^2^+1.2153P] where P=(Fo^2^+2Fc^2^)/3'
_refine_ls_weighting_scheme calc
_refine_ls_wR_factor_gt 0.0682
_refine_ls_wR_factor_ref 0.0726
_reflns_Friedel_coverage 0.000
_reflns_number_gt 6893
_reflns_number_total 8607
_reflns_threshold_expression 'I > 2\s(I)'
_cod_data_source_file d5cc00607d2.cif
_cod_data_source_block ty094_iminophosphorane_auto
_cod_depositor_comments
;
The following automatic conversions were performed:

data item '_chemical_melting_point' value '443.3-444.7' was changed
to '444.0(7)' -- the average value was taken and precision was
estimated.

Automatic conversion script
Id: cif_fix_values 8170 2020-07-09 18:12:32Z antanas 

 Adding full bibliography for 7134313--7134320.cif.
;
_cod_database_code 7134318
_shelx_shelxl_version_number 2019/3
_chemical_oxdiff_usercomment hexane/AcOEt
_shelx_space_group_comment
;
The symmetry employed for this shelxl refinement is uniquely defined
by the following loop, which should always be used as a source of
symmetry information in preference to the above space-group names.
They are only intended as comments.
;
_olex2_refinement_description
;
1. Fixed Uiso
 At 1.2 times of:
  All C(H) groups, All C(H,H) groups
2.a Secondary CH2 refined with riding coordinates:
 C009(H00A,H00B), C00Q(H00F,H00G)
2.b Aromatic/amide H refined with riding coordinates:
 C00B(H00C), C00C(H00D), C00E(H00E), C00I(H00I), C00J(H00J), C00K(H00K),
 C00L(H00L), C00M(H00M), C00N(H00N), C00O(H00O), C00P(H00P), C00R(H00R),
 C00S(H00S), C00U(H00U), C00V(H00V), C00W(H00W), C00X(H00X), C00Y(H00Y),
 C00Z(H00Z), C010(H010), C011(H011), C012(H012), C013(H013)
;
_olex2_exptl_crystal_mounting_method 'sample loop'
_olex2_submission_original_sample_id TY094
_olex2_submission_special_instructions 'No special instructions were received'
_oxdiff_exptl_absorpt_empirical_details
;
Empirical correction (ABSPACK) includes:
- Absorption correction using spherical harmonics
- Frame scaling
;
_oxdiff_exptl_absorpt_empirical_full_max 1.201
_oxdiff_exptl_absorpt_empirical_full_min 0.840

loop_
_space_group_symop_operation_xyz
'x, y, z'
'-x+1/2, y+1/2, -z+1/2'
'-x, -y, -z'
'x-1/2, -y-1/2, z-1/2'

loop_
_atom_site_label
_atom_site_type_symbol
_atom_site_fract_x
_atom_site_fract_y
_atom_site_fract_z
_atom_site_U_iso_or_equiv
_atom_site_adp_type
_atom_site_occupancy
_atom_site_site_symmetry_order
_atom_site_calc_flag
_atom_site_refinement_flags_posn
_atom_site_refinement_flags_adp
_atom_site_refinement_flags_occupancy
_atom_site_disorder_assembly
_atom_site_disorder_group
Se01 Se 0.19383(2) 0.74865(2) 0.62874(2) 0.01763(4) Uani 1 1 d . . . . .
Cl1 Cl 0.18300(2) 0.44649(4) 0.45242(2) 0.02074(8) Uani 1 1 d . . . . .
P003 P 0.33549(2) 0.68518(4) 0.55040(2) 0.01338(8) Uani 1 1 d . . . . .
Cl Cl 0.43164(3) 0.71583(5) 0.37884(3) 0.03366(11) Uani 1 1 d . . . . .
N005 N 0.27629(7) 0.50045(13) 0.63826(7) 0.0150(2) Uani 1 1 d . . . . .
N006 N 0.34960(7) 0.58722(13) 0.48773(7) 0.0154(2) Uani 1 1 d . . . . .
C007 C 0.15447(9) 0.35408(16) 0.63447(8) 0.0169(3) Uani 1 1 d . . . . .
C008 C 0.26724(8) 0.62566(15) 0.61031(8) 0.0139(3) Uani 1 1 d . . . . .
C009 C 0.22130(9) 0.44515(17) 0.68311(8) 0.0175(3) Uani 1 1 d . . . . .
H00A H 0.194638 0.520747 0.703275 0.021 Uiso 1 1 calc R U . . .
H00B H 0.255397 0.393365 0.727521 0.021 Uiso 1 1 calc R U . . .
C00A C 0.23363(9) 0.49697(16) 0.38473(8) 0.0166(3) Uani 1 1 d . . . . .
C00B C 0.07737(9) 0.40713(17) 0.59364(8) 0.0180(3) Uani 1 1 d . . . . .
H00C H 0.066588 0.500897 0.596831 0.022 Uiso 1 1 calc R U . . .
C00C C 0.19878(10) 0.46382(17) 0.30821(9) 0.0210(3) Uani 1 1 d . . . . .
H00D H 0.149295 0.411255 0.293322 0.025 Uiso 1 1 calc R U . . .
C00D C 0.30816(9) 0.57103(15) 0.41144(8) 0.0157(3) Uani 1 1 d . . . . .
C00E C 0.01628(10) 0.32341(18) 0.54832(9) 0.0222(3) Uani 1 1 d . . . . .
H00E H -0.036106 0.360090 0.520963 0.027 Uiso 1 1 calc R U . . .
C00F C 0.39286(9) 0.34280(16) 0.69720(8) 0.0163(3) Uani 1 1 d . . . . .
C00G C 0.43360(9) 0.71099(15) 0.62153(8) 0.0154(3) Uani 1 1 d . . . . .
C00H C 0.34188(10) 0.61818(17) 0.35300(9) 0.0203(3) Uani 1 1 d . . . . .
C00I C 0.51387(10) 0.77645(16) 0.74877(9) 0.0218(3) Uani 1 1 d . . . . .
H00I H 0.516329 0.808995 0.798747 0.026 Uiso 1 1 calc R U . . .
C00J C 0.43706(10) 0.76132(15) 0.69436(9) 0.0185(3) Uani 1 1 d . . . . .
H00J H 0.387175 0.785194 0.706810 0.022 Uiso 1 1 calc R U . . .
C00K C 0.42967(9) 0.42523(17) 0.75980(9) 0.0210(3) Uani 1 1 d . . . . .
H00K H 0.417104 0.519011 0.757979 0.025 Uiso 1 1 calc R U . . .
C00L C 0.03170(11) 0.18679(19) 0.54303(10) 0.0271(4) Uani 1 1 d . . . . .
H00L H -0.009886 0.129950 0.511701 0.033 Uiso 1 1 calc R U . . .
C00M C 0.58694(10) 0.74399(17) 0.73004(10) 0.0230(3) Uani 1 1 d . . . . .
H00M H 0.639251 0.753816 0.767356 0.028 Uiso 1 1 calc R U . . .
C00N C 0.50712(9) 0.67931(16) 0.60272(9) 0.0201(3) Uani 1 1 d . . . . .
H00N H 0.504985 0.645596 0.553048 0.024 Uiso 1 1 calc R U . . .
C00O C 0.16857(11) 0.21624(18) 0.62953(10) 0.0248(3) Uani 1 1 d . . . . .
H00O H 0.220259 0.178658 0.657963 0.030 Uiso 1 1 calc R U . . .
C00P C 0.23690(10) 0.50815(18) 0.25375(9) 0.0245(4) Uani 1 1 d . . . . .
H00P H 0.214561 0.484107 0.201253 0.029 Uiso 1 1 calc R U . . .
C00Q C 0.33632(9) 0.40044(16) 0.62396(8) 0.0173(3) Uani 1 1 d . . . . .
H00F H 0.370849 0.444166 0.594187 0.021 Uiso 1 1 calc R U . . .
H00G H 0.305094 0.325724 0.592422 0.021 Uiso 1 1 calc R U . . .
C00R C 0.30770(11) 0.58766(19) 0.27601(9) 0.0252(4) Uani 1 1 d . . . . .
H00R H 0.332832 0.621279 0.238548 0.030 Uiso 1 1 calc R U . . .
C00S C 0.58363(10) 0.69742(18) 0.65721(10) 0.0240(3) Uani 1 1 d . . . . .
H00S H 0.633817 0.677661 0.644257 0.029 Uiso 1 1 calc R U . . .
C00T C 0.29511(10) 0.84572(16) 0.51020(9) 0.0193(3) Uani 1 1 d . . . . .
C00U C 0.50391(10) 0.2346(2) 0.82769(10) 0.0282(4) Uani 1 1 d . . . . .
H00U H 0.542093 0.197863 0.872142 0.034 Uiso 1 1 calc R U . . .
C00V C 0.41156(10) 0.20589(18) 0.70108(10) 0.0214(3) Uani 1 1 d . . . . .
H00V H 0.385907 0.148469 0.659161 0.026 Uiso 1 1 calc R U . . .
C00W C 0.48463(10) 0.37039(19) 0.82476(10) 0.0246(4) Uani 1 1 d . . . . .
H00W H 0.509169 0.426713 0.867525 0.030 Uiso 1 1 calc R U . . .
C00X C 0.21791(11) 0.84943(19) 0.45426(9) 0.0253(4) Uani 1 1 d . . . . .
H00X H 0.184600 0.770258 0.442713 0.030 Uiso 1 1 calc R U . . .
C00Y C 0.10807(11) 0.13286(18) 0.58359(11) 0.0291(4) Uani 1 1 d . . . . .
H00Y H 0.118849 0.039204 0.579901 0.035 Uiso 1 1 calc R U . . .
C00Z C 0.19044(13) 0.9693(2) 0.41588(10) 0.0352(5) Uani 1 1 d . . . . .
H00Z H 0.138175 0.971957 0.377941 0.042 Uiso 1 1 calc R U . . .
C010 C 0.34423(12) 0.96131(17) 0.52500(10) 0.0276(4) Uani 1 1 d . . . . .
H010 H 0.397373 0.958931 0.561643 0.033 Uiso 1 1 calc R U . . .
C011 C 0.46783(11) 0.15232(19) 0.76621(10) 0.0270(4) Uani 1 1 d . . . . .
H011 H 0.481300 0.058876 0.768180 0.032 Uiso 1 1 calc R U . . .
C012 C 0.23817(16) 1.0843(2) 0.43228(11) 0.0426(6) Uani 1 1 d . . . . .
H012 H 0.218138 1.166516 0.406700 0.051 Uiso 1 1 calc R U . . .
C013 C 0.31528(16) 1.08067(19) 0.48592(11) 0.0395(5) Uani 1 1 d . . . . .
H013 H 0.348668 1.159892 0.496167 0.047 Uiso 1 1 calc R U . . .

loop_
_atom_site_aniso_label
_atom_site_aniso_U_11
_atom_site_aniso_U_22
_atom_site_aniso_U_33
_atom_site_aniso_U_23
_atom_site_aniso_U_13
_atom_site_aniso_U_12
Se01 0.01795(7) 0.01867(8) 0.01789(8) -0.00028(6) 0.00767(5) 0.00445(6)
Cl1 0.01978(16) 0.0263(2) 0.01662(17) -0.00233(14) 0.00582(13) -0.00698(15)
P003 0.01416(16) 0.01332(18) 0.01274(17) 0.00032(14) 0.00384(13) 0.00063(14)
Cl 0.0334(2) 0.0441(3) 0.0276(2) -0.00078(19) 0.01523(18) -0.0166(2)
N005 0.0139(5) 0.0177(6) 0.0136(6) 0.0015(5) 0.0043(4) 0.0011(5)
N006 0.0157(6) 0.0172(6) 0.0134(6) -0.0010(5) 0.0042(4) 0.0011(5)
C007 0.0183(7) 0.0195(8) 0.0138(7) 0.0032(6) 0.0059(5) -0.0013(6)
C008 0.0127(6) 0.0174(7) 0.0109(6) -0.0008(5) 0.0018(5) 0.0010(5)
C009 0.0168(6) 0.0221(8) 0.0141(7) 0.0030(6) 0.0054(5) -0.0011(6)
C00A 0.0174(7) 0.0184(7) 0.0148(7) 0.0013(6) 0.0058(5) 0.0026(6)
C00B 0.0195(7) 0.0181(8) 0.0168(7) 0.0030(6) 0.0056(5) 0.0001(6)
C00C 0.0191(7) 0.0242(8) 0.0175(7) -0.0026(6) 0.0013(6) 0.0024(6)
C00D 0.0170(6) 0.0148(7) 0.0154(7) -0.0001(5) 0.0046(5) 0.0030(5)
C00E 0.0194(7) 0.0276(9) 0.0182(7) 0.0037(6) 0.0028(6) -0.0015(6)
C00F 0.0140(6) 0.0176(7) 0.0185(7) 0.0038(6) 0.0067(5) 0.0009(6)
C00G 0.0160(6) 0.0132(7) 0.0161(7) 0.0000(5) 0.0028(5) -0.0022(5)
C00H 0.0203(7) 0.0223(8) 0.0196(7) 0.0007(6) 0.0079(6) -0.0020(6)
C00I 0.0259(8) 0.0186(8) 0.0179(8) -0.0022(6) 0.0012(6) -0.0020(6)
C00J 0.0201(7) 0.0174(8) 0.0179(7) -0.0009(6) 0.0048(5) 0.0001(6)
C00K 0.0197(7) 0.0193(8) 0.0227(8) 0.0035(6) 0.0038(6) -0.0020(6)
C00L 0.0303(9) 0.0261(9) 0.0231(8) -0.0022(7) 0.0044(7) -0.0080(7)
C00M 0.0205(7) 0.0185(8) 0.0248(8) -0.0014(7) -0.0025(6) -0.0017(6)
C00N 0.0192(7) 0.0201(8) 0.0206(8) -0.0027(6) 0.0049(6) -0.0013(6)
C00O 0.0231(8) 0.0205(8) 0.0304(9) 0.0067(7) 0.0064(7) 0.0021(6)
C00P 0.0263(8) 0.0323(10) 0.0130(7) 0.0000(6) 0.0024(6) 0.0061(7)
C00Q 0.0204(7) 0.0162(7) 0.0163(7) 0.0023(6) 0.0066(5) 0.0035(6)
C00R 0.0306(8) 0.0318(10) 0.0155(7) 0.0036(7) 0.0103(6) 0.0031(7)
C00S 0.0167(7) 0.0251(9) 0.0294(9) -0.0019(7) 0.0050(6) 0.0006(6)
C00T 0.0277(8) 0.0174(8) 0.0153(7) 0.0033(6) 0.0099(6) 0.0059(6)
C00U 0.0164(7) 0.0422(11) 0.0263(9) 0.0146(8) 0.0064(6) 0.0093(7)
C00V 0.0245(8) 0.0199(8) 0.0236(8) 0.0029(6) 0.0128(6) 0.0036(6)
C00W 0.0157(7) 0.0341(10) 0.0222(8) 0.0041(7) 0.0020(6) -0.0037(7)
C00X 0.0270(8) 0.0304(10) 0.0197(8) 0.0047(7) 0.0086(6) 0.0097(7)
C00Y 0.0342(9) 0.0166(8) 0.0363(10) 0.0000(7) 0.0094(8) -0.0027(7)
C00Z 0.0467(11) 0.0408(12) 0.0194(8) 0.0095(8) 0.0112(8) 0.0258(9)
C010 0.0460(10) 0.0191(8) 0.0188(8) -0.0007(6) 0.0106(7) -0.0006(8)
C011 0.0277(8) 0.0260(9) 0.0323(9) 0.0117(7) 0.0165(7) 0.0126(7)
C012 0.0859(17) 0.0239(10) 0.0202(9) 0.0076(7) 0.0187(10) 0.0262(11)
C013 0.0793(16) 0.0171(9) 0.0241(9) -0.0002(7) 0.0179(10) 0.0023(9)

loop_
_atom_type_symbol
_atom_type_description
_atom_type_scat_dispersion_real
_atom_type_scat_dispersion_imag
_atom_type_scat_source
C C 0.0033 0.0016 'International Tables Vol C Tables 4.2.6.8 and 6.1.1.4'
H H 0.0000 0.0000 'International Tables Vol C Tables 4.2.6.8 and 6.1.1.4'
Cl Cl 0.1484 0.1585 'International Tables Vol C Tables 4.2.6.8 and 6.1.1.4'
N N 0.0061 0.0033 'International Tables Vol C Tables 4.2.6.8 and 6.1.1.4'
P P 0.1023 0.0942 'International Tables Vol C Tables 4.2.6.8 and 6.1.1.4'
Se Se -0.0929 2.2259 'International Tables Vol C Tables 4.2.6.8 and 6.1.1.4'

loop_
_geom_angle_atom_site_label_1
_geom_angle_atom_site_label_2
_geom_angle_atom_site_label_3
_geom_angle
_geom_angle_site_symmetry_1
_geom_angle_site_symmetry_3
_geom_angle_publ_flag
N006 P003 C008 117.63(7) . . ?
N006 P003 C00G 108.58(7) . . ?
N006 P003 C00T 111.72(7) . . ?
C00G P003 C008 102.08(7) . . ?
C00T P003 C008 107.00(7) . . ?
C00T P003 C00G 109.23(8) . . ?
C008 N005 C009 121.84(12) . . ?
C008 N005 C00Q 124.56(12) . . ?
C00Q N005 C009 113.47(12) . . ?
C00D N006 P003 132.01(11) . . ?
C00B C007 C009 120.49(14) . . ?
C00O C007 C009 120.72(14) . . ?
C00O C007 C00B 118.80(15) . . ?
Se01 C008 P003 116.30(8) . . ?
N005 C008 Se01 124.35(11) . . ?
N005 C008 P003 119.32(10) . . ?
N005 C009 C007 111.63(12) . . ?
N005 C009 H00A 109.3 . . ?
N005 C009 H00B 109.3 . . ?
C007 C009 H00A 109.3 . . ?
C007 C009 H00B 109.3 . . ?
H00A C009 H00B 108.0 . . ?
C00C C00A Cl1 118.91(12) . . ?
C00C C00A C00D 123.61(14) . . ?
C00D C00A Cl1 117.47(11) . . ?
C007 C00B H00C 119.8 . . ?
C00E C00B C007 120.39(15) . . ?
C00E C00B H00C 119.8 . . ?
C00A C00C H00D 120.4 . . ?
C00P C00C C00A 119.22(15) . . ?
C00P C00C H00D 120.4 . . ?
N006 C00D C00A 123.92(13) . . ?
N006 C00D C00H 121.47(14) . . ?
C00H C00D C00A 114.37(13) . . ?
C00B C00E H00E 119.9 . . ?
C00L C00E C00B 120.14(15) . . ?
C00L C00E H00E 119.9 . . ?
C00K C00F C00Q 121.38(14) . . ?
C00V C00F C00K 119.19(14) . . ?
C00V C00F C00Q 119.36(14) . . ?
C00J C00G P003 121.26(11) . . ?
C00J C00G C00N 120.00(14) . . ?
C00N C00G P003 118.74(12) . . ?
C00D C00H Cl 118.45(12) . . ?
C00R C00H Cl 118.57(12) . . ?
C00R C00H C00D 122.96(15) . . ?
C00J C00I H00I 120.0 . . ?
C00M C00I H00I 120.0 . . ?
C00M C00I C00J 120.08(15) . . ?
C00G C00J H00J 120.1 . . ?
C00I C00J C00G 119.79(14) . . ?
C00I C00J H00J 120.1 . . ?
C00F C00K H00K 120.0 . . ?
C00W C00K C00F 120.01(16) . . ?
C00W C00K H00K 120.0 . . ?
C00E C00L H00L 120.0 . . ?
C00E C00L C00Y 119.95(16) . . ?
C00Y C00L H00L 120.0 . . ?
C00I C00M H00M 119.9 . . ?
C00S C00M C00I 120.12(15) . . ?
C00S C00M H00M 119.9 . . ?
C00G C00N H00N 120.2 . . ?
C00S C00N C00G 119.61(15) . . ?
C00S C00N H00N 120.2 . . ?
C007 C00O H00O 119.6 . . ?
C00Y C00O C007 120.87(16) . . ?
C00Y C00O H00O 119.6 . . ?
C00C C00P H00P 120.1 . . ?
C00C C00P C00R 119.74(15) . . ?
C00R C00P H00P 120.1 . . ?
N005 C00Q C00F 112.84(12) . . ?
N005 C00Q H00F 109.0 . . ?
N005 C00Q H00G 109.0 . . ?
C00F C00Q H00F 109.0 . . ?
C00F C00Q H00G 109.0 . . ?
H00F C00Q H00G 107.8 . . ?
C00H C00R H00R 120.0 . . ?
C00P C00R C00H 119.92(15) . . ?
C00P C00R H00R 120.0 . . ?
C00M C00S C00N 120.38(15) . . ?
C00M C00S H00S 119.8 . . ?
C00N C00S H00S 119.8 . . ?
C00X C00T P003 118.82(13) . . ?
C010 C00T P003 120.90(13) . . ?
C010 C00T C00X 119.56(16) . . ?
C00W C00U H00U 120.0 . . ?
C011 C00U H00U 120.0 . . ?
C011 C00U C00W 119.99(15) . . ?
C00F C00V H00V 119.9 . . ?
C00F C00V C011 120.26(16) . . ?
C011 C00V H00V 119.9 . . ?
C00K C00W H00W 119.8 . . ?
C00U C00W C00K 120.44(17) . . ?
C00U C00W H00W 119.8 . . ?
C00T C00X H00X 120.2 . . ?
C00Z C00X C00T 119.65(18) . . ?
C00Z C00X H00X 120.2 . . ?
C00L C00Y H00Y 120.1 . . ?
C00O C00Y C00L 119.83(17) . . ?
C00O C00Y H00Y 120.1 . . ?
C00X C00Z H00Z 119.7 . . ?
C012 C00Z C00X 120.55(19) . . ?
C012 C00Z H00Z 119.7 . . ?
C00T C010 H010 120.1 . . ?
C00T C010 C013 119.77(18) . . ?
C013 C010 H010 120.1 . . ?
C00U C011 C00V 120.09(17) . . ?
C00U C011 H011 120.0 . . ?
C00V C011 H011 120.0 . . ?
C00Z C012 H012 119.9 . . ?
C00Z C012 C013 120.15(18) . . ?
C013 C012 H012 119.9 . . ?
C010 C013 H013 119.9 . . ?
C012 C013 C010 120.3(2) . . ?
C012 C013 H013 119.9 . . ?

loop_
_geom_bond_atom_site_label_1
_geom_bond_atom_site_label_2
_geom_bond_distance
_geom_bond_site_symmetry_2
_geom_bond_publ_flag
Se01 C008 1.8214(14) . ?
Cl1 C00A 1.7413(15) . ?
P003 N006 1.5581(13) . ?
P003 C008 1.8704(15) . ?
P003 C00G 1.8002(15) . ?
P003 C00T 1.7993(16) . ?
Cl C00H 1.7348(16) . ?
N005 C008 1.3312(19) . ?
N005 C009 1.4864(18) . ?
N005 C00Q 1.4807(19) . ?
N006 C00D 1.3724(18) . ?
C007 C009 1.513(2) . ?
C007 C00B 1.397(2) . ?
C007 C00O 1.391(2) . ?
C009 H00A 0.9900 . ?
C009 H00B 0.9900 . ?
C00A C00C 1.385(2) . ?
C00A C00D 1.409(2) . ?
C00B H00C 0.9500 . ?
C00B C00E 1.392(2) . ?
C00C H00D 0.9500 . ?
C00C C00P 1.383(2) . ?
C00D C00H 1.407(2) . ?
C00E H00E 0.9500 . ?
C00E C00L 1.385(3) . ?
C00F C00K 1.394(2) . ?
C00F C00Q 1.511(2) . ?
C00F C00V 1.388(2) . ?
C00G C00J 1.395(2) . ?
C00G C00N 1.396(2) . ?
C00H C00R 1.385(2) . ?
C00I H00I 0.9500 . ?
C00I C00J 1.392(2) . ?
C00I C00M 1.390(2) . ?
C00J H00J 0.9500 . ?
C00K H00K 0.9500 . ?
C00K C00W 1.387(2) . ?
C00L H00L 0.9500 . ?
C00L C00Y 1.390(3) . ?
C00M H00M 0.9500 . ?
C00M C00S 1.383(2) . ?
C00N H00N 0.9500 . ?
C00N C00S 1.393(2) . ?
C00O H00O 0.9500 . ?
C00O C00Y 1.389(2) . ?
C00P H00P 0.9500 . ?
C00P C00R 1.384(2) . ?
C00Q H00F 0.9900 . ?
C00Q H00G 0.9900 . ?
C00R H00R 0.9500 . ?
C00S H00S 0.9500 . ?
C00T C00X 1.402(2) . ?
C00T C010 1.390(2) . ?
C00U H00U 0.9500 . ?
C00U C00W 1.380(3) . ?
C00U C011 1.376(3) . ?
C00V H00V 0.9500 . ?
C00V C011 1.394(2) . ?
C00W H00W 0.9500 . ?
C00X H00X 0.9500 . ?
C00X C00Z 1.388(2) . ?
C00Y H00Y 0.9500 . ?
C00Z H00Z 0.9500 . ?
C00Z C012 1.374(3) . ?
C010 H010 0.9500 . ?
C010 C013 1.393(3) . ?
C011 H011 0.9500 . ?
C012 H012 0.9500 . ?
C012 C013 1.382(3) . ?
C013 H013 0.9500 . ?

loop_
_geom_torsion_atom_site_label_1
_geom_torsion_atom_site_label_2
_geom_torsion_atom_site_label_3
_geom_torsion_atom_site_label_4
_geom_torsion
_geom_torsion_site_symmetry_1
_geom_torsion_site_symmetry_2
_geom_torsion_site_symmetry_3
_geom_torsion_site_symmetry_4
_geom_torsion_publ_flag
Cl1 C00A C00C C00P 177.47(12) . . . . ?
Cl1 C00A C00D N006 10.6(2) . . . . ?
Cl1 C00A C00D C00H -174.90(11) . . . . ?
P003 N006 C00D C00A -81.0(2) . . . . ?
P003 N006 C00D C00H 104.89(17) . . . . ?
P003 C00G C00J C00I 178.17(12) . . . . ?
P003 C00G C00N C00S -179.42(13) . . . . ?
P003 C00T C00X C00Z -172.20(13) . . . . ?
P003 C00T C010 C013 172.18(14) . . . . ?
Cl C00H C00R C00P 178.96(13) . . . . ?
N006 P003 C008 Se01 -137.70(8) . . . . ?
N006 P003 C008 N005 44.17(13) . . . . ?
N006 P003 C00G C00J -161.62(12) . . . . ?
N006 P003 C00G C00N 18.23(15) . . . . ?
N006 P003 C00T C00X 61.02(14) . . . . ?
N006 P003 C00T C010 -109.27(14) . . . . ?
N006 C00D C00H Cl -7.6(2) . . . . ?
N006 C00D C00H C00R 170.89(16) . . . . ?
C007 C00B C00E C00L -0.4(2) . . . . ?
C007 C00O C00Y C00L -1.3(3) . . . . ?
C008 P003 N006 C00D 91.49(15) . . . . ?
C008 P003 C00G C00J -36.71(14) . . . . ?
C008 P003 C00G C00N 143.14(13) . . . . ?
C008 P003 C00T C00X -69.06(13) . . . . ?
C008 P003 C00T C010 120.65(13) . . . . ?
C008 N005 C009 C007 101.00(16) . . . . ?
C008 N005 C00Q C00F 125.67(15) . . . . ?
C009 N005 C008 Se01 4.98(19) . . . . ?
C009 N005 C008 P003 -177.05(10) . . . . ?
C009 N005 C00Q C00F -58.47(16) . . . . ?
C009 C007 C00B C00E 179.36(13) . . . . ?
C009 C007 C00O C00Y -178.55(15) . . . . ?
C00A C00C C00P C00R -1.7(2) . . . . ?
C00A C00D C00H Cl 177.72(12) . . . . ?
C00A C00D C00H C00R -3.7(2) . . . . ?
C00B C007 C009 N005 -90.21(16) . . . . ?
C00B C007 C00O C00Y 1.4(2) . . . . ?
C00B C00E C00L C00Y 0.6(2) . . . . ?
C00C C00A C00D N006 -169.95(15) . . . . ?
C00C C00A C00D C00H 4.5(2) . . . . ?
C00C C00P C00R C00H 2.5(3) . . . . ?
C00D C00A C00C C00P -2.0(2) . . . . ?
C00D C00H C00R C00P 0.4(3) . . . . ?
C00E C00L C00Y C00O 0.2(3) . . . . ?
C00F C00K C00W C00U 0.6(2) . . . . ?
C00F C00V C011 C00U 1.3(2) . . . . ?
C00G P003 N006 C00D -153.34(14) . . . . ?
C00G P003 C008 Se01 103.62(8) . . . . ?
C00G P003 C008 N005 -74.51(12) . . . . ?
C00G P003 C00T C00X -178.84(12) . . . . ?
C00G P003 C00T C010 10.87(15) . . . . ?
C00G C00N C00S C00M 1.3(3) . . . . ?
C00I C00M C00S C00N -1.7(3) . . . . ?
C00J C00G C00N C00S 0.4(2) . . . . ?
C00J C00I C00M C00S 0.4(3) . . . . ?
C00K C00F C00Q N005 -43.85(19) . . . . ?
C00K C00F C00V C011 -1.3(2) . . . . ?
C00M C00I C00J C00G 1.3(2) . . . . ?
C00N C00G C00J C00I -1.7(2) . . . . ?
C00O C007 C009 N005 89.79(17) . . . . ?
C00O C007 C00B C00E -0.6(2) . . . . ?
C00Q N005 C008 Se01 -179.49(11) . . . . ?
C00Q N005 C008 P003 -1.52(19) . . . . ?
C00Q N005 C009 C007 -74.99(15) . . . . ?
C00Q C00F C00K C00W -176.69(14) . . . . ?
C00Q C00F C00V C011 175.80(14) . . . . ?
C00T P003 N006 C00D -32.82(17) . . . . ?
C00T P003 C008 Se01 -11.06(10) . . . . ?
C00T P003 C008 N005 170.81(11) . . . . ?
C00T P003 C00G C00J 76.33(14) . . . . ?
C00T P003 C00G C00N -103.82(13) . . . . ?
C00T C00X C00Z C012 -0.1(3) . . . . ?
C00T C010 C013 C012 -0.3(3) . . . . ?
C00V C00F C00K C00W 0.4(2) . . . . ?
C00V C00F C00Q N005 139.08(14) . . . . ?
C00W C00U C011 C00V -0.3(3) . . . . ?
C00X C00T C010 C013 2.0(3) . . . . ?
C00X C00Z C012 C013 1.7(3) . . . . ?
C00Z C012 C013 C010 -1.5(3) . . . . ?
C010 C00T C00X C00Z -1.8(2) . . . . ?
C011 C00U C00W C00K -0.7(2) . . . . ?
